data_6000076
loop_
_publ_author_name
'Fischer, W.'
'Reck, G.'
'Schober, T.'

_publ_section_title
;
 Phase transition of Ba~2~In~2~O~5~ in humid air studied by in-situ X-ray
 powder diffraction
;
_journal_name_full 'Materials Science Forum'
_journal_page_first 363
_journal_page_last 367
_journal_paper_doi 10.4028/www.scientific.net/MSF.321-324.363
_journal_volume 321-324
_journal_year 2000
_chemical_formula_sum 'Ba2 H2 In2 O6'
_space_group_name_H-M_alt 'P 4/m m m'
_cell_angle_alpha 90.000
_cell_angle_beta 90.000
_cell_angle_gamma 90.000
_cell_length_a 4.1827
_cell_length_b 4.1827
_cell_length_c 8.9617
_cell_volume 156.78
_cod_duplicate_entry 1526031
_cod_database_code 6000076

loop_
_atom_site_label
_atom_site_fract_x
_atom_site_fract_y
_atom_site_fract_z
? ? ? ?
